data_4028929
loop_
_publ_author_name
'Kalbarczyk, Kyle P.'
'Diver, Steven T.'

_publ_section_title
;
 Enyne Metathesis/Br\/onsted Acid-Promoted Heterocyclization
;
_journal_issue 5
_journal_name_full 'The Journal of Organic Chemistry'
_journal_page_first 2193
_journal_page_last 2196
_journal_paper_doi 10.1021/jo802582k
_journal_volume 74
_journal_year 2009
_chemical_formula_moiety 'C23 H29 N O2 S'
_chemical_formula_sum 'C23 H29 N O2 S'
_chemical_formula_weight 383.53
_chemical_name_systematic
;
 ?
;
_space_group_IT_number 14
_symmetry_cell_setting monoclinic
_symmetry_space_group_name_Hall '-P 2ybc'
_symmetry_space_group_name_H-M 'P 1 21/c 1'
_atom_sites_solution_hydrogens geom
_atom_sites_solution_primary direct
_atom_sites_solution_secondary difmap
_audit_creation_method SHELXL-97
_cell_angle_alpha 90.00
_cell_angle_beta 91.5720(10)
_cell_angle_gamma 90.00
_cell_formula_units_Z 8
_cell_length_a 9.3857(2)
_cell_length_b 18.8304(4)
_cell_length_c 23.3405(6)
_cell_measurement_reflns_used 24513
_cell_measurement_temperature 90(1)
_cell_measurement_theta_max 27.90
_cell_measurement_theta_min 2.16
_cell_volume 4123.57(16)
_computing_cell_refinement 'Bruker Saint v7.23A (Bruker, 2005)'
_computing_data_collection 'APEX2 (Bruker, 2004)'
_computing_data_reduction 'Bruker Saint v7.23A (Bruker, 2005)'
_computing_molecular_graphics 'Bruker SHELXTL'
_computing_publication_material 'Bruker SHELXTL'
_computing_structure_refinement 'SHELXL-97 (Sheldrick, 1997)'
_computing_structure_solution 'SHELXS-97 (Sheldrick, 1997)'
_diffrn_ambient_temperature 90(1)
_diffrn_detector_area_resol_mean 8.33
_diffrn_measured_fraction_theta_full 1.000
_diffrn_measured_fraction_theta_max 1.000
_diffrn_measurement_device_type 'Bruker SMART APEX2'
_diffrn_measurement_method '\f and \w scans'
_diffrn_radiation_monochromator graphite
_diffrn_radiation_source 'rotating anode'
_diffrn_radiation_type MoK\a
_diffrn_radiation_wavelength 0.71073
_diffrn_reflns_av_R_equivalents 0.0314
_diffrn_reflns_av_sigmaI/netI 0.0175
_diffrn_reflns_limit_h_max 12
_diffrn_reflns_limit_h_min -12
_diffrn_reflns_limit_k_max 24
_diffrn_reflns_limit_k_min -24
_diffrn_reflns_limit_l_max 30
_diffrn_reflns_limit_l_min -30
_diffrn_reflns_number 67791
_diffrn_reflns_theta_full 27.48
_diffrn_reflns_theta_max 27.48
_diffrn_reflns_theta_min 1.39
_diffrn_source_type 'RIGAKU RU-2000BEH'
_exptl_absorpt_coefficient_mu 0.174
_exptl_absorpt_correction_T_max 0.9587
_exptl_absorpt_correction_T_min 0.9435
_exptl_absorpt_correction_type multi-scan
_exptl_absorpt_process_details '(SADABS 2004/1 Bruker 2004)'
_exptl_crystal_colour colourless
_exptl_crystal_density_diffrn 1.236
_exptl_crystal_density_method 'not measured'
_exptl_crystal_description block
_exptl_crystal_F_000 1648
_exptl_crystal_size_max 0.30
_exptl_crystal_size_mid 0.25
_exptl_crystal_size_min 0.25
_refine_diff_density_max 0.402
_refine_diff_density_min -0.444
_refine_diff_density_rms 0.045
_refine_ls_extinction_method none
_refine_ls_goodness_of_fit_ref 1.015
_refine_ls_hydrogen_treatment constr
_refine_ls_matrix_type full
_refine_ls_number_parameters 493
_refine_ls_number_reflns 9457
_refine_ls_number_restraints 0
_refine_ls_restrained_S_all 1.015
_refine_ls_R_factor_all 0.0384
_refine_ls_R_factor_gt 0.0329
_refine_ls_shift/su_max 0.001
_refine_ls_shift/su_mean 0.000
_refine_ls_structure_factor_coef Fsqd
_refine_ls_weighting_details 'calc w=1/[\s^2^(Fo^2^)+(0.0417P)^2^+2.1689P] where P=(Fo^2^+2Fc^2^)/3'
_refine_ls_weighting_scheme calc
_refine_ls_wR_factor_gt 0.0834
_refine_ls_wR_factor_ref 0.0877
_reflns_number_gt 8395
_reflns_number_total 9457
_reflns_threshold_expression >2sigma(I)
_cod_data_source_file jo802582ksup1.cif
_cod_data_source_block Diver061308
_cod_depositor_comments
;
The following automatic conversions were performed:

'_symmetry_cell_setting' value 'Monoclinic' changed to 'monoclinic'
according to /home/saulius/struct/CIF-dictionaries/cif_core.dic
dictionary named 'cif_core.dic' version 2.4.2 from 2011-04-26.

Automatic conversion script
Id: cif_fix_values 1891 2012-01-12 08:04:46Z andrius 
;
_cod_original_sg_symbol_H-M 'P 21/c'
_cod_database_code 4028929

loop_
_symmetry_equiv_pos_as_xyz
'x, y, z'
'-x, y+1/2, -z+1/2'
'-x, -y, -z'
'x, -y-1/2, z-1/2'

loop_
_atom_site_label
_atom_site_type_symbol
_atom_site_fract_x
_atom_site_fract_y
_atom_site_fract_z
_atom_site_U_iso_or_equiv
_atom_site_adp_type
_atom_site_occupancy
_atom_site_symmetry_multiplicity
_atom_site_calc_flag
_atom_site_refinement_flags
S1 S 0.39555(3) -0.072381(15) 0.399425(13) 0.01669(7) Uani 1 1 d .
O1 O 0.52203(9) -0.05037(5) 0.37115(4) 0.0233(2) Uani 1 1 d .
O2 O 0.40332(10) -0.09484(5) 0.45814(4) 0.02341(19) Uani 1 1 d .
N1 N 0.28386(10) -0.00598(5) 0.39591(4) 0.01440(19) Uani 1 1 d .
C1 C 0.27229(12) 0.03525(6) 0.34184(5) 0.0142(2) Uani 1 1 d .
H1 H 0.3341 0.0114 0.3134 0.017 Uiso 1 1 calc R
C2 C 0.12213(12) 0.03502(6) 0.31711(5) 0.0155(2) Uani 1 1 d .
H2 H 0.1062 0.0583 0.2814 0.019 Uiso 1 1 calc R
C3 C 0.01028(12) 0.00499(6) 0.34100(5) 0.0160(2) Uani 1 1 d .
C4 C 0.02579(12) -0.03263(6) 0.39781(5) 0.0177(2) Uani 1 1 d .
H4A H 0.0334 -0.0844 0.3911 0.021 Uiso 1 1 calc R
H4B H -0.0606 -0.0241 0.4202 0.021 Uiso 1 1 calc R
C5 C 0.15666(12) -0.00760(6) 0.43252(5) 0.0157(2) Uani 1 1 d .
H5 H 0.1756 -0.0436 0.4633 0.019 Uiso 1 1 calc R
C6 C 0.32724(12) 0.11164(6) 0.34944(5) 0.0152(2) Uani 1 1 d .
H6A H 0.3152 0.1368 0.3124 0.018 Uiso 1 1 calc R
H6B H 0.2670 0.1361 0.3775 0.018 Uiso 1 1 calc R
C7 C 0.48277(12) 0.11823(6) 0.36965(5) 0.0176(2) Uani 1 1 d .
H7A H 0.4949 0.0958 0.4078 0.021 Uiso 1 1 calc R
H7B H 0.5438 0.0924 0.3427 0.021 Uiso 1 1 calc R
C8 C 0.53091(13) 0.19547(7) 0.37333(6) 0.0212(2) Uani 1 1 d .
H8A H 0.4644 0.2223 0.3974 0.025 Uiso 1 1 calc R
H8B H 0.5268 0.2166 0.3345 0.025 Uiso 1 1 calc R
C9 C 0.68220(14) 0.20296(8) 0.39853(6) 0.0262(3) Uani 1 1 d .
H9A H 0.6852 0.1853 0.4380 0.039 Uiso 1 1 calc R
H9B H 0.7103 0.2531 0.3982 0.039 Uiso 1 1 calc R
H9C H 0.7481 0.1753 0.3755 0.039 Uiso 1 1 calc R
C10 C -0.13663(13) 0.00553(7) 0.31348(6) 0.0230(3) Uani 1 1 d .
H10A H -0.1324 0.0263 0.2751 0.034 Uiso 1 1 calc R
H10B H -0.2005 0.0339 0.3369 0.034 Uiso 1 1 calc R
H10C H -0.1727 -0.0432 0.3106 0.034 Uiso 1 1 calc R
C11 C 0.14243(12) 0.06453(6) 0.46175(5) 0.0160(2) Uani 1 1 d .
C12 C 0.02046(13) 0.10659(7) 0.45693(5) 0.0188(2) Uani 1 1 d .
H12 H -0.0591 0.0906 0.4344 0.023 Uiso 1 1 calc R
C13 C 0.01433(14) 0.17185(7) 0.48481(5) 0.0220(3) Uani 1 1 d .
H13 H -0.0693 0.2001 0.4811 0.026 Uiso 1 1 calc R
C14 C 0.12964(14) 0.19602(7) 0.51797(5) 0.0240(3) Uani 1 1 d .
H14 H 0.1254 0.2407 0.5368 0.029 Uiso 1 1 calc R
C15 C 0.25148(14) 0.15413(7) 0.52335(5) 0.0231(3) Uani 1 1 d .
H15 H 0.3307 0.1702 0.5461 0.028 Uiso 1 1 calc R
C16 C 0.25765(13) 0.08911(7) 0.49571(5) 0.0195(2) Uani 1 1 d .
H16 H 0.3411 0.0608 0.4998 0.023 Uiso 1 1 calc R
C17 C 0.32293(12) -0.14370(6) 0.35888(5) 0.0164(2) Uani 1 1 d .
C18 C 0.24441(13) -0.19616(7) 0.38564(5) 0.0202(2) Uani 1 1 d .
H18 H 0.2283 -0.1935 0.4256 0.024 Uiso 1 1 calc R
C19 C 0.18973(13) -0.25245(7) 0.35346(6) 0.0212(2) Uani 1 1 d .
H19 H 0.1352 -0.2880 0.3716 0.025 Uiso 1 1 calc R
C20 C 0.21373(13) -0.25745(7) 0.29496(5) 0.0198(2) Uani 1 1 d .
C21 C 0.29271(13) -0.20418(7) 0.26913(5) 0.0210(2) Uani 1 1 d .
H21 H 0.3095 -0.2069 0.2292 0.025 Uiso 1 1 calc R
C22 C 0.34728(13) -0.14735(7) 0.30049(5) 0.0194(2) Uani 1 1 d .
H22 H 0.4006 -0.1113 0.2823 0.023 Uiso 1 1 calc R
C23 C 0.15749(15) -0.31996(8) 0.26108(6) 0.0283(3) Uani 1 1 d .
H23A H 0.2037 -0.3217 0.2240 0.042 Uiso 1 1 calc R
H23B H 0.0543 -0.3150 0.2549 0.042 Uiso 1 1 calc R
H23C H 0.1779 -0.3639 0.2823 0.042 Uiso 1 1 calc R
S2 S 0.14579(3) 0.060080(15) 0.115957(12) 0.01387(7) Uani 1 1 d .
O3 O 0.11883(9) 0.08130(5) 0.05746(4) 0.01981(18) Uani 1 1 d .
O4 O 0.09034(9) 0.10260(5) 0.16130(4) 0.01991(18) Uani 1 1 d .
N2 N 0.31679(10) 0.05508(5) 0.12673(4) 0.01298(18) Uani 1 1 d .
C24 C 0.38568(12) 0.07364(6) 0.18257(5) 0.0130(2) Uani 1 1 d .
H24 H 0.3090 0.0798 0.2111 0.016 Uiso 1 1 calc R
C25 C 0.48234(12) 0.01467(6) 0.20348(5) 0.0152(2) Uani 1 1 d .
H25 H 0.5229 0.0189 0.2411 0.018 Uiso 1 1 calc R
C26 C 0.51531(12) -0.04279(6) 0.17348(5) 0.0164(2) Uani 1 1 d .
C27 C 0.45252(13) -0.05530(6) 0.11424(5) 0.0174(2) Uani 1 1 d .
H27A H 0.3722 -0.0891 0.1167 0.021 Uiso 1 1 calc R
H27B H 0.5257 -0.0773 0.0902 0.021 Uiso 1 1 calc R
C28 C 0.39912(12) 0.01291(6) 0.08537(5) 0.0144(2) Uani 1 1 d .
H28 H 0.3319 -0.0012 0.0534 0.017 Uiso 1 1 calc R
C29 C 0.47002(12) 0.14385(6) 0.17971(5) 0.0155(2) Uani 1 1 d .
H29A H 0.5118 0.1540 0.2182 0.019 Uiso 1 1 calc R
H29B H 0.5498 0.1372 0.1534 0.019 Uiso 1 1 calc R
C30 C 0.38368(13) 0.20846(6) 0.15985(5) 0.0167(2) Uani 1 1 d .
H30A H 0.4503 0.2458 0.1474 0.020 Uiso 1 1 calc R
H30B H 0.3234 0.1948 0.1262 0.020 Uiso 1 1 calc R
C31 C 0.28842(13) 0.23946(6) 0.20549(5) 0.0184(2) Uani 1 1 d .
H31A H 0.2230 0.2021 0.2189 0.022 Uiso 1 1 calc R
H31B H 0.3483 0.2552 0.2387 0.022 Uiso 1 1 calc R
C32 C 0.20133(15) 0.30213(7) 0.18269(6) 0.0252(3) Uani 1 1 d .
H32A H 0.2656 0.3385 0.1682 0.038 Uiso 1 1 calc R
H32B H 0.1454 0.3221 0.2137 0.038 Uiso 1 1 calc R
H32C H 0.1369 0.2860 0.1516 0.038 Uiso 1 1 calc R
C33 C 0.61580(14) -0.09889(7) 0.19606(6) 0.0245(3) Uani 1 1 d .
H33A H 0.6422 -0.0884 0.2361 0.037 Uiso 1 1 calc R
H33B H 0.7016 -0.0995 0.1731 0.037 Uiso 1 1 calc R
H33C H 0.5691 -0.1454 0.1937 0.037 Uiso 1 1 calc R
C34 C 0.51318(12) 0.06026(6) 0.05983(5) 0.0148(2) Uani 1 1 d .
C35 C 0.65841(13) 0.04601(7) 0.06497(5) 0.0176(2) Uani 1 1 d .
H35 H 0.6905 0.0043 0.0842 0.021 Uiso 1 1 calc R
C36 C 0.75736(13) 0.09267(7) 0.04194(5) 0.0205(2) Uani 1 1 d .
H36 H 0.8564 0.0827 0.0457 0.025 Uiso 1 1 calc R
C37 C 0.71147(13) 0.15348(7) 0.01368(5) 0.0215(3) Uani 1 1 d .
H37 H 0.7789 0.1851 -0.0020 0.026 Uiso 1 1 calc R
C38 C 0.56650(14) 0.16828(7) 0.00832(5) 0.0214(2) Uani 1 1 d .
H38 H 0.5348 0.2102 -0.0107 0.026 Uiso 1 1 calc R
C39 C 0.46821(13) 0.12156(7) 0.03093(5) 0.0179(2) Uani 1 1 d .
H39 H 0.3692 0.1314 0.0267 0.021 Uiso 1 1 calc R
C40 C 0.07615(11) -0.02667(6) 0.12272(5) 0.0143(2) Uani 1 1 d .
C41 C 0.00841(12) -0.05983(6) 0.07647(5) 0.0169(2) Uani 1 1 d .
H41 H 0.0017 -0.0367 0.0403 0.020 Uiso 1 1 calc R
C42 C -0.04961(13) -0.12713(7) 0.08333(5) 0.0195(2) Uani 1 1 d .
H42 H -0.0962 -0.1498 0.0516 0.023 Uiso 1 1 calc R
C43 C -0.04039(12) -0.16184(6) 0.13593(5) 0.0182(2) Uani 1 1 d .
C44 C 0.02997(13) -0.12778(7) 0.18173(5) 0.0206(2) Uani 1 1 d .
H44 H 0.0381 -0.1511 0.2178 0.025 Uiso 1 1 calc R
C45 C 0.08808(13) -0.06082(7) 0.17568(5) 0.0194(2) Uani 1 1 d .
H45 H 0.1356 -0.0383 0.2072 0.023 Uiso 1 1 calc R
C46 C -0.10669(15) -0.23389(7) 0.14356(6) 0.0261(3) Uani 1 1 d .
H46A H -0.1800 -0.2416 0.1135 0.039 Uiso 1 1 calc R
H46B H -0.1502 -0.2364 0.1812 0.039 Uiso 1 1 calc R
H46C H -0.0331 -0.2706 0.1409 0.039 Uiso 1 1 calc R

loop_
_atom_site_aniso_label
_atom_site_aniso_U_11
_atom_site_aniso_U_22
_atom_site_aniso_U_33
_atom_site_aniso_U_23
_atom_site_aniso_U_13
_atom_site_aniso_U_12
S1 0.01459(13) 0.01340(13) 0.02196(15) 0.00051(10) -0.00177(10) 0.00323(10)
O1 0.0144(4) 0.0184(4) 0.0373(5) -0.0020(4) 0.0026(4) 0.0023(3)
O2 0.0257(5) 0.0207(4) 0.0233(5) 0.0021(4) -0.0078(4) 0.0055(4)
N1 0.0141(4) 0.0128(4) 0.0164(5) 0.0024(4) 0.0020(4) 0.0034(4)
C1 0.0154(5) 0.0136(5) 0.0137(5) 0.0006(4) 0.0020(4) 0.0009(4)
C2 0.0200(6) 0.0125(5) 0.0137(5) -0.0003(4) -0.0012(4) 0.0013(4)
C3 0.0175(5) 0.0117(5) 0.0188(5) -0.0014(4) -0.0017(4) 0.0013(4)
C4 0.0163(5) 0.0169(6) 0.0198(6) 0.0027(4) 0.0015(4) -0.0013(4)
C5 0.0150(5) 0.0172(5) 0.0149(5) 0.0036(4) 0.0023(4) 0.0009(4)
C6 0.0162(5) 0.0129(5) 0.0165(5) 0.0011(4) 0.0012(4) 0.0007(4)
C7 0.0165(5) 0.0167(6) 0.0196(6) -0.0004(4) 0.0009(4) -0.0001(4)
C8 0.0199(6) 0.0179(6) 0.0257(6) -0.0013(5) -0.0020(5) -0.0020(5)
C9 0.0207(6) 0.0269(7) 0.0307(7) -0.0063(5) -0.0013(5) -0.0041(5)
C10 0.0199(6) 0.0196(6) 0.0291(7) 0.0027(5) -0.0064(5) -0.0029(5)
C11 0.0170(5) 0.0195(6) 0.0116(5) 0.0025(4) 0.0032(4) 0.0013(4)
C12 0.0169(5) 0.0245(6) 0.0151(5) 0.0013(5) 0.0012(4) 0.0022(5)
C13 0.0217(6) 0.0263(7) 0.0182(6) -0.0004(5) 0.0023(5) 0.0081(5)
C14 0.0291(7) 0.0249(7) 0.0180(6) -0.0045(5) 0.0016(5) 0.0041(5)
C15 0.0223(6) 0.0293(7) 0.0176(6) -0.0037(5) -0.0021(5) 0.0010(5)
C16 0.0175(6) 0.0253(6) 0.0156(5) 0.0004(5) 0.0005(4) 0.0037(5)
C17 0.0158(5) 0.0120(5) 0.0215(6) 0.0007(4) 0.0002(4) 0.0039(4)
C18 0.0237(6) 0.0178(6) 0.0192(6) 0.0028(5) 0.0025(5) 0.0017(5)
C19 0.0219(6) 0.0163(6) 0.0255(6) 0.0033(5) 0.0035(5) -0.0011(5)
C20 0.0164(5) 0.0180(6) 0.0248(6) -0.0017(5) 0.0004(5) 0.0030(4)
C21 0.0219(6) 0.0217(6) 0.0197(6) -0.0010(5) 0.0039(5) 0.0029(5)
C22 0.0192(6) 0.0159(6) 0.0235(6) 0.0019(5) 0.0053(5) 0.0020(4)
C23 0.0273(7) 0.0261(7) 0.0315(7) -0.0066(6) 0.0014(5) -0.0052(5)
S2 0.01100(12) 0.01358(13) 0.01696(14) 0.00050(10) -0.00058(10) -0.00174(9)
O3 0.0168(4) 0.0208(4) 0.0216(4) 0.0064(3) -0.0045(3) -0.0035(3)
O4 0.0136(4) 0.0184(4) 0.0278(5) -0.0046(4) 0.0024(3) 0.0001(3)
N2 0.0102(4) 0.0159(5) 0.0129(4) -0.0032(3) 0.0005(3) -0.0013(3)
C24 0.0134(5) 0.0141(5) 0.0113(5) -0.0014(4) -0.0001(4) -0.0013(4)
C25 0.0143(5) 0.0177(6) 0.0134(5) 0.0018(4) 0.0003(4) -0.0012(4)
C26 0.0152(5) 0.0152(5) 0.0188(5) 0.0030(4) 0.0037(4) -0.0006(4)
C27 0.0191(6) 0.0145(5) 0.0189(5) -0.0033(4) 0.0040(4) -0.0012(4)
C28 0.0139(5) 0.0169(5) 0.0124(5) -0.0035(4) 0.0019(4) -0.0018(4)
C29 0.0150(5) 0.0148(5) 0.0165(5) -0.0033(4) 0.0002(4) -0.0031(4)
C30 0.0195(5) 0.0137(5) 0.0169(5) -0.0011(4) 0.0020(4) -0.0026(4)
C31 0.0227(6) 0.0152(6) 0.0174(5) -0.0020(4) 0.0021(4) -0.0007(4)
C32 0.0299(7) 0.0212(6) 0.0247(6) -0.0005(5) 0.0044(5) 0.0062(5)
C33 0.0231(6) 0.0214(6) 0.0292(7) 0.0053(5) 0.0036(5) 0.0067(5)
C34 0.0160(5) 0.0179(6) 0.0107(5) -0.0036(4) 0.0019(4) -0.0026(4)
C35 0.0170(5) 0.0199(6) 0.0158(5) -0.0028(4) 0.0016(4) 0.0003(4)
C36 0.0145(5) 0.0279(7) 0.0190(6) -0.0040(5) 0.0022(4) -0.0027(5)
C37 0.0206(6) 0.0255(6) 0.0186(6) -0.0016(5) 0.0039(5) -0.0086(5)
C38 0.0240(6) 0.0228(6) 0.0173(6) 0.0032(5) 0.0010(5) -0.0025(5)
C39 0.0161(5) 0.0231(6) 0.0146(5) -0.0002(4) 0.0001(4) -0.0012(4)
C40 0.0118(5) 0.0141(5) 0.0171(5) -0.0003(4) 0.0020(4) -0.0022(4)
C41 0.0172(5) 0.0182(6) 0.0154(5) 0.0001(4) 0.0000(4) -0.0014(4)
C42 0.0203(6) 0.0185(6) 0.0195(6) -0.0047(5) 0.0000(4) -0.0042(5)
C43 0.0152(5) 0.0153(6) 0.0244(6) -0.0008(5) 0.0051(4) -0.0011(4)
C44 0.0204(6) 0.0225(6) 0.0190(6) 0.0042(5) 0.0017(5) -0.0029(5)
C45 0.0197(6) 0.0229(6) 0.0155(5) 0.0001(5) -0.0020(4) -0.0052(5)
C46 0.0283(7) 0.0176(6) 0.0327(7) -0.0001(5) 0.0059(5) -0.0058(5)

loop_
_atom_type_symbol
_atom_type_description
_atom_type_scat_dispersion_real
_atom_type_scat_dispersion_imag
_atom_type_scat_source
C C 0.0033 0.0016 'International Tables Vol C Tables 4.2.6.8 and 6.1.1.4'
H H 0.0000 0.0000 'International Tables Vol C Tables 4.2.6.8 and 6.1.1.4'
N N 0.0061 0.0033 'International Tables Vol C Tables 4.2.6.8 and 6.1.1.4'
O O 0.0106 0.0060 'International Tables Vol C Tables 4.2.6.8 and 6.1.1.4'
S S 0.1246 0.1234 'International Tables Vol C Tables 4.2.6.8 and 6.1.1.4'

loop_
_geom_angle_atom_site_label_1
_geom_angle_atom_site_label_2
_geom_angle_atom_site_label_3
_geom_angle
O2 S1 O1 120.24(6)
O2 S1 N1 106.84(5)
O1 S1 N1 107.09(5)
O2 S1 C17 107.22(6)
O1 S1 C17 106.54(6)
N1 S1 C17 108.50(5)
C1 N1 C5 117.28(9)
C1 N1 S1 118.40(7)
C5 N1 S1 118.69(8)
N1 C1 C2 111.71(9)
N1 C1 C6 112.04(9)
C2 C1 C6 110.74(9)
N1 C1 H1 107.4
C2 C1 H1 107.4
C6 C1 H1 107.4
C3 C2 C1 125.55(10)
C3 C2 H2 117.2
C1 C2 H2 117.2
C2 C3 C10 122.90(11)
C2 C3 C4 120.73(10)
C10 C3 C4 116.36(10)
C3 C4 C5 112.25(10)
C3 C4 H4A 109.2
C5 C4 H4A 109.2
C3 C4 H4B 109.2
C5 C4 H4B 109.2
H4A C4 H4B 107.9
N1 C5 C4 110.37(9)
N1 C5 C11 108.65(9)
C4 C5 C11 115.62(10)
N1 C5 H5 107.3
C4 C5 H5 107.3
C11 C5 H5 107.3
C7 C6 C1 115.26(9)
C7 C6 H6A 108.5
C1 C6 H6A 108.5
C7 C6 H6B 108.5
C1 C6 H6B 108.5
H6A C6 H6B 107.5
C8 C7 C6 111.98(10)
C8 C7 H7A 109.2
C6 C7 H7A 109.2
C8 C7 H7B 109.2
C6 C7 H7B 109.2
H7A C7 H7B 107.9
C7 C8 C9 112.36(11)
C7 C8 H8A 109.1
C9 C8 H8A 109.1
C7 C8 H8B 109.1
C9 C8 H8B 109.1
H8A C8 H8B 107.9
C8 C9 H9A 109.5
C8 C9 H9B 109.5
H9A C9 H9B 109.5
C8 C9 H9C 109.5
H9A C9 H9C 109.5
H9B C9 H9C 109.5
C3 C10 H10A 109.5
C3 C10 H10B 109.5
H10A C10 H10B 109.5
C3 C10 H10C 109.5
H10A C10 H10C 109.5
H10B C10 H10C 109.5
C12 C11 C16 118.49(11)
C12 C11 C5 123.43(11)
C16 C11 C5 118.08(10)
C13 C12 C11 120.54(11)
C13 C12 H12 119.7
C11 C12 H12 119.7
C14 C13 C12 120.51(12)
C14 C13 H13 119.7
C12 C13 H13 119.7
C13 C14 C15 119.34(12)
C13 C14 H14 120.3
C15 C14 H14 120.3
C16 C15 C14 120.22(12)
C16 C15 H15 119.9
C14 C15 H15 119.9
C15 C16 C11 120.90(11)
C15 C16 H16 119.5
C11 C16 H16 119.5
C22 C17 C18 120.58(11)
C22 C17 S1 119.40(9)
C18 C17 S1 120.01(9)
C19 C18 C17 119.43(11)
C19 C18 H18 120.3
C17 C18 H18 120.3
C18 C19 C20 120.95(12)
C18 C19 H19 119.5
C20 C19 H19 119.5
C19 C20 C21 118.51(12)
C19 C20 C23 120.26(12)
C21 C20 C23 121.22(12)
C22 C21 C20 121.34(12)
C22 C21 H21 119.3
C20 C21 H21 119.3
C21 C22 C17 119.18(11)
C21 C22 H22 120.4
C17 C22 H22 120.4
C20 C23 H23A 109.5
C20 C23 H23B 109.5
H23A C23 H23B 109.5
C20 C23 H23C 109.5
H23A C23 H23C 109.5
H23B C23 H23C 109.5
O4 S2 O3 119.13(5)
O4 S2 N2 107.19(5)
O3 S2 N2 108.12(5)
O4 S2 C40 107.88(5)
O3 S2 C40 106.59(5)
N2 S2 C40 107.43(5)
C24 N2 C28 118.46(9)
C24 N2 S2 121.97(7)
C28 N2 S2 117.49(7)
N2 C24 C25 110.84(9)
N2 C24 C29 112.10(9)
C25 C24 C29 109.90(9)
N2 C24 H24 108.0
C25 C24 H24 108.0
C29 C24 H24 108.0
C26 C25 C24 125.15(10)
C26 C25 H25 117.4
C24 C25 H25 117.4
C25 C26 C33 122.71(11)
C25 C26 C27 121.30(11)
C33 C26 C27 115.98(10)
C26 C27 C28 112.86(9)
C26 C27 H27A 109.0
C28 C27 H27A 109.0
C26 C27 H27B 109.0
C28 C27 H27B 109.0
H27A C27 H27B 107.8
N2 C28 C34 108.95(9)
N2 C28 C27 109.47(9)
C34 C28 C27 115.97(9)
N2 C28 H28 107.4
C34 C28 H28 107.4
C27 C28 H28 107.4
C30 C29 C24 115.29(9)
C30 C29 H29A 108.5
C24 C29 H29A 108.5
C30 C29 H29B 108.5
C24 C29 H29B 108.5
H29A C29 H29B 107.5
C31 C30 C29 114.17(10)
C31 C30 H30A 108.7
C29 C30 H30A 108.7
C31 C30 H30B 108.7
C29 C30 H30B 108.7
H30A C30 H30B 107.6
C32 C31 C30 111.83(10)
C32 C31 H31A 109.3
C30 C31 H31A 109.3
C32 C31 H31B 109.3
C30 C31 H31B 109.3
H31A C31 H31B 107.9
C31 C32 H32A 109.5
C31 C32 H32B 109.5
H32A C32 H32B 109.5
C31 C32 H32C 109.5
H32A C32 H32C 109.5
H32B C32 H32C 109.5
C26 C33 H33A 109.5
C26 C33 H33B 109.5
H33A C33 H33B 109.5
C26 C33 H33C 109.5
H33A C33 H33C 109.5
H33B C33 H33C 109.5
C35 C34 C39 118.92(11)
C35 C34 C28 123.33(11)
C39 C34 C28 117.74(10)
C34 C35 C36 120.38(12)
C34 C35 H35 119.8
C36 C35 H35 119.8
C37 C36 C35 120.15(11)
C37 C36 H36 119.9
C35 C36 H36 119.9
C36 C37 C38 119.95(11)
C36 C37 H37 120.0
C38 C37 H37 120.0
C39 C38 C37 119.80(12)
C39 C38 H38 120.1
C37 C38 H38 120.1
C38 C39 C34 120.79(11)
C38 C39 H39 119.6
C34 C39 H39 119.6
C41 C40 C45 120.41(11)
C41 C40 S2 120.64(9)
C45 C40 S2 118.95(9)
C40 C41 C42 119.59(11)
C40 C41 H41 120.2
C42 C41 H41 120.2
C41 C42 C43 120.98(11)
C41 C42 H42 119.5
C43 C42 H42 119.5
C42 C43 C44 118.43(11)
C42 C43 C46 120.79(11)
C44 C43 C46 120.78(12)
C45 C44 C43 121.34(11)
C45 C44 H44 119.3
C43 C44 H44 119.3
C44 C45 C40 119.24(11)
C44 C45 H45 120.4
C40 C45 H45 120.4
C43 C46 H46A 109.5
C43 C46 H46B 109.5
H46A C46 H46B 109.5
C43 C46 H46C 109.5
H46A C46 H46C 109.5
H46B C46 H46C 109.5

loop_
_geom_bond_atom_site_label_1
_geom_bond_atom_site_label_2
_geom_bond_distance
S1 O2 1.4342(9)
S1 O1 1.4351(9)
S1 N1 1.6322(10)
S1 C17 1.7688(12)
N1 C1 1.4834(14)
N1 C5 1.4873(14)
C1 C2 1.5082(16)
C1 C6 1.5367(16)
C1 H1 1.0000
C2 C3 1.3285(17)
C2 H2 0.9500
C3 C10 1.5050(16)
C3 C4 1.5069(16)
C4 C5 1.5273(16)
C4 H4A 0.9900
C4 H4B 0.9900
C5 C11 1.5274(16)
C5 H5 1.0000
C6 C7 1.5268(16)
C6 H6A 0.9900
C6 H6B 0.9900
C7 C8 1.5247(17)
C7 H7A 0.9900
C7 H7B 0.9900
C8 C9 1.5285(17)
C8 H8A 0.9900
C8 H8B 0.9900
C9 H9A 0.9800
C9 H9B 0.9800
C9 H9C 0.9800
C10 H10A 0.9800
C10 H10B 0.9800
C10 H10C 0.9800
C11 C12 1.3940(16)
C11 C16 1.4018(17)
C12 C13 1.3925(18)
C12 H12 0.9500
C13 C14 1.3898(19)
C13 H13 0.9500
C14 C15 1.3921(18)
C14 H14 0.9500
C15 C16 1.3858(18)
C15 H15 0.9500
C16 H16 0.9500
C17 C22 1.3897(17)
C17 C18 1.3909(17)
C18 C19 1.3892(18)
C18 H18 0.9500
C19 C20 1.3931(18)
C19 H19 0.9500
C20 C21 1.3941(18)
C20 C23 1.5055(18)
C21 C22 1.3867(18)
C21 H21 0.9500
C22 H22 0.9500
C23 H23A 0.9800
C23 H23B 0.9800
C23 H23C 0.9800
S2 O4 1.4361(9)
S2 O3 1.4385(9)
S2 N2 1.6204(9)
S2 C40 1.7680(12)
N2 C24 1.4808(14)
N2 C28 1.4833(14)
C24 C25 1.5066(16)
C24 C29 1.5433(15)
C24 H24 1.0000
C25 C26 1.3299(17)
C25 H25 0.9500
C26 C33 1.5021(17)
C26 C27 1.5067(16)
C27 C28 1.5285(16)
C27 H27A 0.9900
C27 H27B 0.9900
C28 C34 1.5270(15)
C28 H28 1.0000
C29 C30 1.5268(16)
C29 H29A 0.9900
C29 H29B 0.9900
C30 C31 1.5254(16)
C30 H30A 0.9900
C30 H30B 0.9900
C31 C32 1.5232(17)
C31 H31A 0.9900
C31 H31B 0.9900
C32 H32A 0.9800
C32 H32B 0.9800
C32 H32C 0.9800
C33 H33A 0.9800
C33 H33B 0.9800
C33 H33C 0.9800
C34 C35 1.3912(16)
C34 C39 1.3963(17)
C35 C36 1.3967(17)
C35 H35 0.9500
C36 C37 1.3842(19)
C36 H36 0.9500
C37 C38 1.3912(18)
C37 H37 0.9500
C38 C39 1.3892(17)
C38 H38 0.9500
C39 H39 0.9500
C40 C41 1.3862(16)
C40 C45 1.3953(16)
C41 C42 1.3903(17)
C41 H41 0.9500
C42 C43 1.3915(17)
C42 H42 0.9500
C43 C44 1.3969(18)
C43 C46 1.5053(17)
C44 C45 1.3825(17)
C44 H44 0.9500
C45 H45 0.9500
C46 H46A 0.9800
C46 H46B 0.9800
C46 H46C 0.9800

loop_
_geom_torsion_atom_site_label_1
_geom_torsion_atom_site_label_2
_geom_torsion_atom_site_label_3
_geom_torsion_atom_site_label_4
_geom_torsion
O2 S1 N1 C1 170.47(8)
O1 S1 N1 C1 40.41(10)
C17 S1 N1 C1 -74.22(9)
O2 S1 N1 C5 -36.67(10)
O1 S1 N1 C5 -166.73(8)
C17 S1 N1 C5 78.63(9)
C5 N1 C1 C2 -31.22(13)
S1 N1 C1 C2 122.01(9)
C5 N1 C1 C6 93.69(11)
S1 N1 C1 C6 -113.08(9)
N1 C1 C2 C3 2.96(16)
C6 C1 C2 C3 -122.67(12)
C1 C2 C3 C10 -178.85(11)
C1 C2 C3 C4 0.46(18)
C2 C3 C4 C5 22.41(16)
C10 C3 C4 C5 -158.23(10)
C1 N1 C5 C4 54.11(13)
S1 N1 C5 C4 -99.04(10)
C1 N1 C5 C11 -73.63(12)
S1 N1 C5 C11 133.21(9)
C3 C4 C5 N1 -47.41(13)
C3 C4 C5 C11 76.40(12)
N1 C1 C6 C7 59.34(13)
C2 C1 C6 C7 -175.21(9)
C1 C6 C7 C8 177.23(10)
C6 C7 C8 C9 174.93(10)
N1 C5 C11 C12 123.47(12)
C4 C5 C11 C12 -1.23(16)
N1 C5 C11 C16 -57.32(13)
C4 C5 C11 C16 177.98(10)
C16 C11 C12 C13 0.68(17)
C5 C11 C12 C13 179.88(11)
C11 C12 C13 C14 -0.13(19)
C12 C13 C14 C15 -0.3(2)
C13 C14 C15 C16 0.2(2)
C14 C15 C16 C11 0.33(19)
C12 C11 C16 C15 -0.78(18)
C5 C11 C16 C15 179.97(11)
O2 S1 C17 C22 -158.04(9)
O1 S1 C17 C22 -28.09(11)
N1 S1 C17 C22 86.91(10)
O2 S1 C17 C18 20.83(11)
O1 S1 C17 C18 150.78(10)
N1 S1 C17 C18 -94.22(10)
C22 C17 C18 C19 -0.20(18)
S1 C17 C18 C19 -179.06(9)
C17 C18 C19 C20 0.69(19)
C18 C19 C20 C21 -0.72(18)
C18 C19 C20 C23 178.13(12)
C19 C20 C21 C22 0.26(18)
C23 C20 C21 C22 -178.57(12)
C20 C21 C22 C17 0.21(18)
C18 C17 C22 C21 -0.24(18)
S1 C17 C22 C21 178.62(9)
O4 S2 N2 C24 16.15(10)
O3 S2 N2 C24 145.75(9)
C40 S2 N2 C24 -99.56(9)
O4 S2 N2 C28 179.47(8)
O3 S2 N2 C28 -50.93(9)
C40 S2 N2 C28 63.76(9)
C28 N2 C24 C25 -35.01(13)
S2 N2 C24 C25 128.15(9)
C28 N2 C24 C29 88.19(12)
S2 N2 C24 C29 -108.65(10)
N2 C24 C25 C26 7.28(16)
C29 C24 C25 C26 -117.18(12)
C24 C25 C26 C33 178.22(11)
C24 C25 C26 C27 -1.97(18)
C25 C26 C27 C28 21.68(15)
C33 C26 C27 C28 -158.49(10)
C24 N2 C28 C34 -73.02(12)
S2 N2 C28 C34 123.06(9)
C24 N2 C28 C27 54.74(12)
S2 N2 C28 C27 -109.18(9)
C26 C27 C28 N2 -45.14(12)
C26 C27 C28 C34 78.59(12)
N2 C24 C29 C30 57.10(12)
C25 C24 C29 C30 -179.17(9)
C24 C29 C30 C31 76.80(12)
C29 C30 C31 C32 -178.09(10)
N2 C28 C34 C35 120.02(12)
C27 C28 C34 C35 -3.97(16)
N2 C28 C34 C39 -58.68(13)
C27 C28 C34 C39 177.32(10)
C39 C34 C35 C36 0.52(17)
C28 C34 C35 C36 -178.17(10)
C34 C35 C36 C37 -0.15(18)
C35 C36 C37 C38 0.18(18)
C36 C37 C38 C39 -0.59(19)
C37 C38 C39 C34 0.98(18)
C35 C34 C39 C38 -0.94(17)
C28 C34 C39 C38 177.82(11)
O4 S2 C40 C41 127.71(10)
O3 S2 C40 C41 -1.33(11)
N2 S2 C40 C41 -117.04(10)
O4 S2 C40 C45 -51.12(11)
O3 S2 C40 C45 179.84(9)
N2 S2 C40 C45 64.14(10)
C45 C40 C41 C42 0.91(18)
S2 C40 C41 C42 -177.90(9)
C40 C41 C42 C43 -0.17(18)
C41 C42 C43 C44 -0.64(18)
C41 C42 C43 C46 178.40(11)
C42 C43 C44 C45 0.75(18)
C46 C43 C44 C45 -178.29(12)
C43 C44 C45 C40 -0.03(19)
C41 C40 C45 C44 -0.81(18)
S2 C40 C45 C44 178.02(9)
